data_4303282
loop_
_publ_author_name
'Robert D. Kennedy'
'Carolyn B. Knobler'
'M. Frederick Hawthorne'

_publ_contact_author
; 
  Hawthorne, M. F.,
  Department of Chemistry and Biochemistry,
  University of California,
  Los Angeles, CA 90095-1569.  USA
;
_publ_contact_author_email hawthornem@missouri.edu
_publ_contact_author_fax 573-884-6900
_publ_contact_author_phone 573-882-7016
_publ_section_title
;
Toward Unidirectional Rotary Motion in Nickelacarboranes: Characterization
of Diastereomeric Nickel Bis(Dicarbollide) Complexes Derived from the
[Nido-7-CH3-7,8-C2B9H11]- Anion
;
_journal_name_full 'Inorganic Chemistry'
_journal_page_first 9377
_journal_page_last 9384
_journal_paper_doi 10.1021/ic901175e
_journal_volume 48
_journal_year 2009
_chemical_formula_moiety 'C6 H26 B18 Ni'
_chemical_formula_sum 'C6 H26 B18 Ni'
_chemical_formula_weight 351.56
_chemical_name_systematic
; 
 ? 
;
_space_group_IT_number 15
_symmetry_cell_setting monoclinic
_symmetry_space_group_name_Hall '-C 2yc'
_symmetry_space_group_name_H-M 'C 1 2/c 1'
_atom_sites_solution_hydrogens geom
_atom_sites_solution_primary direct
_atom_sites_solution_secondary difmap
_audit_creation_method SHELXL-97
_cell_angle_alpha 90.00
_cell_angle_beta 101.3760(10)
_cell_angle_gamma 90.00
_cell_formula_units_Z 4
_cell_length_a 13.8137(9)
_cell_length_b 8.0692(5)
_cell_length_c 16.9295(11)
_cell_measurement_reflns_used 7052
_cell_measurement_temperature 298(2)
_cell_measurement_theta_max 28.29
_cell_measurement_theta_min 2.45
_cell_volume 1850.0(2)
_computing_cell_refinement 'Bruker SMART software'
_computing_data_collection 'Bruker SMART software'
_computing_data_reduction 'Bruker SAINT'
_computing_molecular_graphics 'Bruker SHELXTL'
_computing_publication_material 'Bruker SHELXTL'
_computing_structure_refinement 'SHELXL-97 (Sheldrick, 1997)'
_computing_structure_solution 'SHELXS-97 (Sheldrick, 1990)'
_diffrn_ambient_temperature 298(2)
_diffrn_measured_fraction_theta_full 0.971
_diffrn_measured_fraction_theta_max 0.971
_diffrn_measurement_device_type 'Bruker SMART 1000'
_diffrn_measurement_method 'phi and omega scans'
_diffrn_radiation_monochromator graphite
_diffrn_radiation_source 'fine-focus sealed tube'
_diffrn_radiation_type MoK\a
_diffrn_radiation_wavelength 0.71073
_diffrn_reflns_av_R_equivalents 0.0210
_diffrn_reflns_av_sigmaI/netI 0.0192
_diffrn_reflns_limit_h_max 18
_diffrn_reflns_limit_h_min -18
_diffrn_reflns_limit_k_max 10
_diffrn_reflns_limit_k_min -10
_diffrn_reflns_limit_l_max 22
_diffrn_reflns_limit_l_min -21
_diffrn_reflns_number 8010
_diffrn_reflns_theta_full 28.29
_diffrn_reflns_theta_max 28.29
_diffrn_reflns_theta_min 2.45
_exptl_absorpt_coefficient_mu 1.032
_exptl_absorpt_correction_T_max 0.90
_exptl_absorpt_correction_T_min 0.66
_exptl_absorpt_correction_type multi-scan
_exptl_absorpt_process_details 'SADABS software'
_exptl_crystal_colour orange
_exptl_crystal_density_diffrn 1.262
_exptl_crystal_density_method 'not measured'
_exptl_crystal_description plate
_exptl_crystal_F_000 720
_exptl_crystal_size_max 0.50
_exptl_crystal_size_mid 0.35
_exptl_crystal_size_min 0.10
_refine_diff_density_max 0.311
_refine_diff_density_min -0.223
_refine_diff_density_rms 0.052
_refine_ls_extinction_method none
_refine_ls_goodness_of_fit_ref 1.150
_refine_ls_hydrogen_treatment constr
_refine_ls_matrix_type full
_refine_ls_number_parameters 127
_refine_ls_number_reflns 2247
_refine_ls_number_restraints 0
_refine_ls_restrained_S_all 1.150
_refine_ls_R_factor_all 0.0309
_refine_ls_R_factor_gt 0.0290
_refine_ls_shift/su_max 0.000
_refine_ls_shift/su_mean 0.000
_refine_ls_structure_factor_coef Fsqd
_refine_ls_weighting_details 'calc w=1/[\s^2^(Fo^2^)+(0.0483P)^2^+1.2631P] where P=(Fo^2^+2Fc^2^)/3'
_refine_ls_weighting_scheme calc
_refine_ls_wR_factor_gt 0.0889
_refine_ls_wR_factor_ref 0.0898
_reflns_number_gt 2116
_reflns_number_total 2247
_reflns_threshold_expression >2sigma(I)
_cod_data_source_file ic901175e_si_002_1.cif
_cod_data_source_block rkni4mcn
_cod_database_code 4303282

loop_
_symmetry_equiv_pos_as_xyz
'x, y, z'
'x, -y, z+1/2'
'x+1/2, y+1/2, z'
'x+1/2, -y+1/2, z+1/2'
'-x, -y, -z'
'-x, y, -z-1/2'
'-x+1/2, -y+1/2, -z'
'-x+1/2, y+1/2, -z-1/2'

loop_
_atom_site_label
_atom_site_type_symbol
_atom_site_fract_x
_atom_site_fract_y
_atom_site_fract_z
_atom_site_U_iso_or_equiv
_atom_site_adp_type
_atom_site_occupancy
_atom_site_symmetry_multiplicity
_atom_site_calc_flag
_atom_site_refinement_flags
_atom_site_disorder_assembly
_atom_site_disorder_group
Ni3 Ni 0.0000 0.02842(3) 0.2500 0.02791(12) Uani 1 2 d S . .
C1A C -0.07375(12) 0.1818(2) 0.15144(10) 0.0343(4) Uani 1 1 d . . .
C3A C -0.02910(18) 0.3529(3) 0.14873(16) 0.0652(7) Uani 1 1 d G A .
H3A1 H 0.0416 0.3441 0.1586 0.098 Uiso 1 1 calc R . .
H3A2 H -0.0483 0.4217 0.1893 0.098 Uiso 1 1 calc R . .
H3A3 H -0.0523 0.4012 0.0966 0.098 Uiso 1 1 calc R . .
C2A C -0.01868(18) 0.0151(3) 0.12367(13) 0.0426(4) Uani 0.50 1 d P A 2
B2A B -0.01868(18) 0.0151(3) 0.12367(13) 0.0426(4) Uani 0.50 1 d P A 1
H2A H 0.0543 0.0236 0.1071 0.055 Uiso 1 1 calc R A 1
C4A C -0.14291(13) 0.1292(2) 0.21737(12) 0.0350(4) Uani 0.50 1 d P A 2
B4A B -0.14291(13) 0.1292(2) 0.21737(12) 0.0350(4) Uani 0.50 1 d P A 1
H4A H -0.1541 0.2155 0.2650 0.046 Uiso 1 1 calc R A 1
B5A B -0.19928(15) 0.1779(3) 0.11823(14) 0.0420(5) Uani 1 1 d . A 1
H5A H -0.2453 0.2884 0.1013 0.055 Uiso 1 1 calc R A 1
B6A B -0.11922(18) 0.1033(3) 0.05787(14) 0.0481(5) Uani 1 1 d . A 1
H6A H -0.1131 0.1649 0.0011 0.062 Uiso 1 1 calc R A 1
B7A B -0.05446(18) -0.1652(3) 0.17137(14) 0.0428(5) Uani 1 1 d . A 1
H7A H -0.0095 -0.2781 0.1844 0.056 Uiso 1 1 calc R A 1
B8A B -0.13870(16) -0.0868(3) 0.23450(14) 0.0410(4) Uani 1 1 d . A 1
H8A H -0.1501 -0.1472 0.2902 0.053 Uiso 1 1 calc R A 1
B9A B -0.24028(18) 0.0090(3) 0.16854(16) 0.0457(5) Uani 1 1 d . A 1
H9A H -0.3139 0.0110 0.1841 0.059 Uiso 1 1 calc R A 1
B10A B -0.2242(2) -0.0148(4) 0.06782(17) 0.0537(6) Uani 1 1 d . A 1
H10A H -0.2872 -0.0327 0.0175 0.070 Uiso 1 1 calc R A 1
B11A B -0.1088(2) -0.1130(3) 0.07001(15) 0.0518(6) Uani 1 1 d . A 1
H11A H -0.0956 -0.1922 0.0203 0.067 Uiso 1 1 calc R A 1
B12A B -0.18569(19) -0.1752(3) 0.13856(17) 0.0520(6) Uani 1 1 d . A 1
H12A H -0.2240 -0.2954 0.1339 0.068 Uiso 1 1 calc R A 1

loop_
_atom_site_aniso_label
_atom_site_aniso_U_11
_atom_site_aniso_U_22
_atom_site_aniso_U_33
_atom_site_aniso_U_23
_atom_site_aniso_U_13
_atom_site_aniso_U_12
Ni3 0.03172(17) 0.02154(17) 0.03247(18) 0.000 0.01118(11) 0.000
C1A 0.0339(8) 0.0323(8) 0.0367(8) 0.0037(6) 0.0067(7) -0.0034(6)
C3A 0.0606(13) 0.0449(12) 0.0779(16) 0.0290(12) -0.0161(12) -0.0198(10)
C2A 0.0541(12) 0.0408(10) 0.0366(10) -0.0032(8) 0.0180(9) 0.0035(8)
B2A 0.0541(12) 0.0408(10) 0.0366(10) -0.0032(8) 0.0180(9) 0.0035(8)
C4A 0.0310(8) 0.0337(9) 0.0423(10) -0.0011(7) 0.0117(7) -0.0013(7)
B4A 0.0310(8) 0.0337(9) 0.0423(10) -0.0011(7) 0.0117(7) -0.0013(7)
B5A 0.0331(9) 0.0478(12) 0.0434(11) -0.0020(9) 0.0035(8) -0.0039(8)
B6A 0.0490(12) 0.0577(15) 0.0376(11) 0.0002(10) 0.0088(9) -0.0016(10)
B7A 0.0536(12) 0.0270(10) 0.0505(12) -0.0094(8) 0.0169(10) -0.0053(8)
B8A 0.0431(11) 0.0331(10) 0.0501(12) -0.0025(9) 0.0174(9) -0.0114(8)
B9A 0.0350(10) 0.0492(12) 0.0543(13) -0.0078(10) 0.0126(9) -0.0122(9)
B10A 0.0473(13) 0.0635(16) 0.0472(13) -0.0148(11) 0.0018(10) -0.0124(11)
B11A 0.0599(14) 0.0512(14) 0.0457(12) -0.0176(10) 0.0143(10) -0.0067(11)
B12A 0.0550(13) 0.0423(12) 0.0604(14) -0.0167(11) 0.0153(11) -0.0187(10)

loop_
_atom_type_symbol
_atom_type_description
_atom_type_scat_dispersion_real
_atom_type_scat_dispersion_imag
_atom_type_scat_source
C C 0.0033 0.0016 'International Tables Vol C Tables 4.2.6.8 and 6.1.1.4'
H H 0.0000 0.0000 'International Tables Vol C Tables 4.2.6.8 and 6.1.1.4'
B B 0.0013 0.0007 'International Tables Vol C Tables 4.2.6.8 and 6.1.1.4'
Ni Ni 0.3393 1.1124 'International Tables Vol C Tables 4.2.6.8 and 6.1.1.4'

loop_
_geom_angle_atom_site_label_1
_geom_angle_atom_site_label_2
_geom_angle_atom_site_label_3
_geom_angle
_geom_angle_site_symmetry_1
_geom_angle_site_symmetry_3
_geom_angle_publ_flag
B7A Ni3 B7A 83.48(14) . 6_556 ?
B7A Ni3 B8A 52.08(9) . . ?
B7A Ni3 B8A 87.34(9) 6_556 . ?
B7A Ni3 B8A 87.34(9) . 6_556 ?
B7A Ni3 B8A 52.08(9) 6_556 6_556 ?
B8A Ni3 B8A 127.43(13) . 6_556 ?
B7A Ni3 C2A 50.17(9) . . ?
B7A Ni3 C2A 124.35(9) 6_556 . ?
B8A Ni3 C2A 85.67(9) . . ?
B8A Ni3 C2A 91.74(9) 6_556 . ?
B7A Ni3 B2A 50.17(9) . . ?
B7A Ni3 B2A 124.35(9) 6_556 . ?
B8A Ni3 B2A 85.67(9) . . ?
B8A Ni3 B2A 91.74(9) 6_556 . ?
C2A Ni3 B2A 0.00(12) . . ?
B7A Ni3 C2A 124.35(9) . 6_556 ?
B7A Ni3 C2A 50.17(9) 6_556 6_556 ?
B8A Ni3 C2A 91.74(9) . 6_556 ?
B8A Ni3 C2A 85.67(9) 6_556 6_556 ?
C2A Ni3 C2A 174.14(12) . 6_556 ?
B2A Ni3 C2A 174.14(12) . 6_556 ?
B7A Ni3 B2A 124.35(9) . 6_556 ?
B7A Ni3 B2A 50.17(9) 6_556 6_556 ?
B8A Ni3 B2A 91.74(9) . 6_556 ?
B8A Ni3 B2A 85.67(9) 6_556 6_556 ?
C2A Ni3 B2A 174.14(12) . 6_556 ?
B2A Ni3 B2A 174.14(12) . 6_556 ?
C2A Ni3 B2A 0.000(16) 6_556 6_556 ?
B7A Ni3 B4A 130.97(8) . 6_556 ?
B7A Ni3 B4A 85.45(8) 6_556 6_556 ?
B8A Ni3 B4A 171.62(8) . 6_556 ?
B8A Ni3 B4A 49.66(9) 6_556 6_556 ?
C2A Ni3 B4A 101.94(8) . 6_556 ?
B2A Ni3 B4A 101.94(8) . 6_556 ?
C2A Ni3 B4A 80.36(8) 6_556 6_556 ?
B2A Ni3 B4A 80.36(8) 6_556 6_556 ?
B7A Ni3 C4A 130.97(8) . 6_556 ?
B7A Ni3 C4A 85.45(8) 6_556 6_556 ?
B8A Ni3 C4A 171.62(8) . 6_556 ?
B8A Ni3 C4A 49.66(9) 6_556 6_556 ?
C2A Ni3 C4A 101.94(8) . 6_556 ?
B2A Ni3 C4A 101.94(8) . 6_556 ?
C2A Ni3 C4A 80.36(8) 6_556 6_556 ?
B2A Ni3 C4A 80.36(8) 6_556 6_556 ?
B4A Ni3 C4A 0.00(12) 6_556 6_556 ?
B7A Ni3 B4A 85.45(8) . . ?
B7A Ni3 B4A 130.97(8) 6_556 . ?
B8A Ni3 B4A 49.66(8) . . ?
B8A Ni3 B4A 171.62(8) 6_556 . ?
C2A Ni3 B4A 80.36(8) . . ?
B2A Ni3 B4A 80.36(8) . . ?
C2A Ni3 B4A 101.94(8) 6_556 . ?
B2A Ni3 B4A 101.94(8) 6_556 . ?
B4A Ni3 B4A 134.57(10) 6_556 . ?
C4A Ni3 B4A 134.57(10) 6_556 . ?
B7A Ni3 C4A 85.45(8) . . ?
B7A Ni3 C4A 130.97(8) 6_556 . ?
B8A Ni3 C4A 49.66(8) . . ?
B8A Ni3 C4A 171.62(8) 6_556 . ?
C2A Ni3 C4A 80.36(8) . . ?
B2A Ni3 C4A 80.36(8) . . ?
C2A Ni3 C4A 101.94(8) 6_556 . ?
B2A Ni3 C4A 101.94(8) 6_556 . ?
B4A Ni3 C4A 134.57(10) 6_556 . ?
C4A Ni3 C4A 134.57(10) 6_556 . ?
B4A Ni3 C4A 0.00(4) . . ?
C3A C1A B2A 121.19(18) . . ?
C3A C1A C2A 121.19(18) . . ?
C3A C1A B4A 122.97(18) . . ?
B2A C1A B4A 109.88(14) . . ?
C2A C1A B4A 109.88(14) . . ?
C3A C1A C4A 122.97(18) . . ?
B2A C1A C4A 109.88(14) . . ?
C2A C1A C4A 109.88(14) . . ?
C3A C1A B6A 112.79(17) . . ?
B2A C1A B6A 62.69(14) . . ?
C2A C1A B6A 62.69(14) . . ?
B4A C1A B6A 111.94(14) . . ?
C4A C1A B6A 111.94(14) . . ?
C3A C1A B5A 113.43(16) . . ?
B2A C1A B5A 112.53(16) . . ?
C2A C1A B5A 112.53(16) . . ?
B4A C1A B5A 62.43(12) . . ?
C4A C1A B5A 62.43(12) . . ?
B6A C1A B5A 61.68(13) . . ?
C3A C1A Ni3 114.30(13) . . ?
B2A C1A Ni3 65.30(10) . . ?
C2A C1A Ni3 65.30(10) . . ?
B4A C1A Ni3 65.26(9) . . ?
C4A C1A Ni3 65.26(9) . . ?
B6A C1A Ni3 122.31(13) . . ?
B5A C1A Ni3 122.30(12) . . ?
C1A C3A H3A1 109.5 . . ?
C1A C3A H3A2 109.5 . . ?
H3A1 C3A H3A2 109.5 . . ?
C1A C3A H3A3 109.5 . . ?
H3A1 C3A H3A3 109.5 . . ?
H3A2 C3A H3A3 109.5 . . ?
C1A C2A Ni3 69.01(9) . . ?
C1A B2A B11A 108.08(17) . . ?
C1A B2A B6A 60.01(13) . . ?
B11A B2A B6A 60.70(15) . . ?
C1A B2A B7A 110.50(15) . . ?
B11A B2A B7A 60.99(14) . . ?
B6A B2A B7A 111.36(18) . . ?
C1A B2A Ni3 69.01(9) . . ?
B11A B2A Ni3 119.66(15) . . ?
B6A B2A Ni3 123.25(14) . . ?
B7A B2A Ni3 64.57(10) . . ?
C1A B2A H2A 121.1 . . ?
Ni3 B2A H2A 108.7 . . ?
C1A C4A Ni3 68.97(9) . . ?
C1A B4A B9A 108.55(15) . . ?
C1A B4A B5A 60.28(11) . . ?
B9A B4A B5A 60.72(13) . . ?
C1A B4A B8A 110.97(14) . . ?
B9A B4A B8A 61.49(13) . . ?
B5A B4A B8A 111.93(15) . . ?
C1A B4A Ni3 68.97(9) . . ?
B9A B4A Ni3 120.61(14) . . ?
B5A B4A Ni3 123.73(12) . . ?
B8A B4A Ni3 64.98(9) . . ?
C1A B4A H4A 120.9 . . ?
Ni3 B4A H4A 108.2 . . ?
C1A B5A B4A 57.29(10) . . ?
C1A B5A B6A 58.94(12) . . ?
B4A B5A B6A 105.61(15) . . ?
C1A B5A B9A 104.87(16) . . ?
B4A B5A B9A 59.09(13) . . ?
B6A B5A B9A 108.43(18) . . ?
C1A B5A B10A 105.15(17) . . ?
B4A B5A B10A 105.76(17) . . ?
B6A B5A B10A 60.24(15) . . ?
B9A B5A B10A 60.21(15) . . ?
C1A B5A H5A 124.5 . . ?
C1A B6A B2A 57.30(12) . . ?
C1A B6A B5A 59.38(12) . . ?
B2A B6A B5A 106.33(16) . . ?
C1A B6A B11A 104.66(16) . . ?
B2A B6A B11A 59.09(14) . . ?
B5A B6A B11A 108.61(17) . . ?
C1A B6A B10A 105.66(16) . . ?
B2A B6A B10A 106.42(19) . . ?
B5A B6A B10A 60.47(14) . . ?
B11A B6A B10A 60.33(16) . . ?
C1A B6A H6A 124.4 . . ?
B2A B7A B11A 58.14(14) . . ?
B2A B7A B12A 104.53(18) . . ?
B11A B7A B12A 60.24(15) . . ?
B2A B7A B8A 104.26(14) . . ?
B11A B7A B8A 106.46(17) . . ?
B12A B7A B8A 58.54(13) . . ?
B2A B7A Ni3 65.27(10) . . ?
B11A B7A Ni3 117.77(14) . . ?
B12A B7A Ni3 116.48(14) . . ?
B8A B7A Ni3 64.11(9) . . ?
Ni3 B7A H7A 111.9 . . ?
B4A B8A B12A 104.60(16) . . ?
B4A B8A B9A 58.29(12) . . ?
B12A B8A B9A 60.13(14) . . ?
B4A B8A B7A 104.36(13) . . ?
B12A B8A B7A 59.31(13) . . ?
B9A B8A B7A 107.11(16) . . ?
B4A B8A Ni3 65.36(8) . . ?
B12A B8A Ni3 116.89(13) . . ?
B9A B8A Ni3 118.12(13) . . ?
B7A B8A Ni3 63.81(9) . . ?
Ni3 B8A H8A 111.8 . . ?
B4A B9A B5A 60.19(12) . . ?
B4A B9A B10A 106.70(16) . . ?
B5A B9A B10A 60.34(14) . . ?
B4A B9A B12A 105.68(16) . . ?
B5A B9A B12A 108.25(17) . . ?
B10A B9A B12A 59.74(16) . . ?
B4A B9A B8A 60.23(12) . . ?
B5A B9A B8A 110.46(15) . . ?
B10A B9A B8A 108.80(18) . . ?
B12A B9A B8A 59.61(14) . . ?
B12A B10A B11A 60.73(16) . . ?
B12A B10A B6A 108.34(19) . . ?
B11A B10A B6A 59.51(15) . . ?
B12A B10A B9A 60.47(15) . . ?
B11A B10A B9A 108.11(19) . . ?
B6A B10A B9A 107.05(16) . . ?
B12A B10A B5A 108.12(17) . . ?
B11A B10A B5A 107.02(17) . . ?
B6A B10A B5A 59.29(14) . . ?
B9A B10A B5A 59.45(14) . . ?
B2A B11A B6A 60.21(14) . . ?
B2A B11A B10A 107.15(17) . . ?
B6A B11A B10A 60.16(15) . . ?
B2A B11A B7A 60.87(13) . . ?
B6A B11A B7A 110.86(16) . . ?
B10A B11A B7A 109.37(17) . . ?
B2A B11A B12A 106.50(16) . . ?
B6A B11A B12A 107.94(17) . . ?
B10A B11A B12A 59.58(16) . . ?
B7A B11A B12A 60.09(14) . . ?
B10A B12A B8A 109.37(17) . . ?
B10A B12A B9A 59.79(16) . . ?
B8A B12A B9A 60.26(14) . . ?
B10A B12A B11A 59.69(16) . . ?
B8A B12A B11A 108.86(16) . . ?
B9A B12A B11A 106.76(18) . . ?
B10A B12A B7A 109.12(17) . . ?
B8A B12A B7A 62.16(13) . . ?
B9A B12A B7A 109.45(15) . . ?
B11A B12A B7A 59.68(14) . . ?

loop_
_geom_bond_atom_site_label_1
_geom_bond_atom_site_label_2
_geom_bond_distance
_geom_bond_site_symmetry_2
_geom_bond_publ_flag
Ni3 B7A 2.094(2) . ?
Ni3 B7A 2.094(2) 6_556 ?
Ni3 B8A 2.099(2) . ?
Ni3 B8A 2.099(2) 6_556 ?
Ni3 C2A 2.106(2) . ?
Ni3 B2A 2.106(2) . ?
Ni3 C2A 2.106(2) 6_556 ?
Ni3 B2A 2.106(2) 6_556 ?
Ni3 B4A 2.1055(18) 6_556 ?
Ni3 C4A 2.1055(18) 6_556 ?
Ni3 B4A 2.1055(18) . ?
Ni3 C4A 2.1055(18) . ?
C1A C3A 1.517(3) . ?
C1A B2A 1.658(3) . ?
C1A C2A 1.658(3) . ?
C1A B4A 1.661(2) . ?
C1A C4A 1.661(2) . ?
C1A B6A 1.707(3) . ?
C1A B5A 1.714(3) . ?
C3A H3A1 0.9600 . ?
C3A H3A2 0.9600 . ?
C3A H3A3 0.9600 . ?
B2A B11A 1.731(3) . ?
B2A B6A 1.751(3) . ?
B2A B7A 1.780(3) . ?
B2A H2A 1.1000 . ?
B4A B9A 1.730(3) . ?
B4A B5A 1.750(3) . ?
B4A B8A 1.766(3) . ?
B4A H4A 1.1000 . ?
B5A B6A 1.754(3) . ?
B5A B9A 1.759(3) . ?
B5A B10A 1.775(3) . ?
B5A H5A 1.1000 . ?
B6A B11A 1.759(4) . ?
B6A B10A 1.771(4) . ?
B6A H6A 1.1000 . ?
B7A B11A 1.783(4) . ?
B7A B12A 1.790(4) . ?
B7A B8A 1.841(3) . ?
B7A H7A 1.1000 . ?
B8A B12A 1.776(3) . ?
B8A B9A 1.787(4) . ?
B8A H8A 1.1000 . ?
B9A B10A 1.773(4) . ?
B9A B12A 1.785(4) . ?
B9A H9A 1.1000 . ?
B10A B12A 1.772(4) . ?
B10A B11A 1.774(4) . ?
B10A H10A 1.1000 . ?
B11A B12A 1.793(4) . ?
B11A H11A 1.1000 . ?
B12A H12A 1.1000 . ?

loop_
_geom_torsion_atom_site_label_1
_geom_torsion_atom_site_label_2
_geom_torsion_atom_site_label_3
_geom_torsion_atom_site_label_4
_geom_torsion
_geom_torsion_site_symmetry_1
_geom_torsion_site_symmetry_2
_geom_torsion_site_symmetry_3
_geom_torsion_site_symmetry_4
_geom_torsion_publ_flag
B7A Ni3 C1A C3A -153.00(18) . . . . ?
B7A Ni3 C1A C3A -161.1(3) 6_556 . . . ?
B8A Ni3 C1A C3A 154.51(18) . . . . ?
B8A Ni3 C1A C3A -72.0(2) 6_556 . . . ?
C2A Ni3 C1A C3A -114.7(2) . . . . ?
B2A Ni3 C1A C3A -114.7(2) . . . . ?
C2A Ni3 C1A C3A 70.0(2) 6_556 . . . ?
B2A Ni3 C1A C3A 70.0(2) 6_556 . . . ?
B4A Ni3 C1A C3A -22.36(18) 6_556 . . . ?
C4A Ni3 C1A C3A -22.36(18) 6_556 . . . ?
B4A Ni3 C1A C3A 116.7(2) . . . . ?
C4A Ni3 C1A C3A 116.7(2) . . . . ?
B7A Ni3 C1A B2A -38.31(12) . . . . ?
B7A Ni3 C1A B2A -46.4(3) 6_556 . . . ?
B8A Ni3 C1A B2A -90.80(12) . . . . ?
B8A Ni3 C1A B2A 42.65(15) 6_556 . . . ?
C2A Ni3 C1A B2A 0.0 . . . . ?
C2A Ni3 C1A B2A -175.28(10) 6_556 . . . ?
B2A Ni3 C1A B2A -175.28(10) 6_556 . . . ?
B4A Ni3 C1A B2A 92.33(12) 6_556 . . . ?
C4A Ni3 C1A B2A 92.33(12) 6_556 . . . ?
B4A Ni3 C1A B2A -128.60(14) . . . . ?
C4A Ni3 C1A B2A -128.60(14) . . . . ?
B7A Ni3 C1A C2A -38.31(12) . . . . ?
B7A Ni3 C1A C2A -46.4(3) 6_556 . . . ?
B8A Ni3 C1A C2A -90.80(12) . . . . ?
B8A Ni3 C1A C2A 42.65(15) 6_556 . . . ?
B2A Ni3 C1A C2A 0.0 . . . . ?
C2A Ni3 C1A C2A -175.28(10) 6_556 . . . ?
B2A Ni3 C1A C2A -175.28(10) 6_556 . . . ?
B4A Ni3 C1A C2A 92.33(12) 6_556 . . . ?
C4A Ni3 C1A C2A 92.33(12) 6_556 . . . ?
B4A Ni3 C1A C2A -128.60(14) . . . . ?
C4A Ni3 C1A C2A -128.60(14) . . . . ?
B7A Ni3 C1A B4A 90.29(11) . . . . ?
B7A Ni3 C1A B4A 82.2(3) 6_556 . . . ?
B8A Ni3 C1A B4A 37.80(10) . . . . ?
B8A Ni3 C1A B4A 171.26(11) 6_556 . . . ?
C2A Ni3 C1A B4A 128.60(14) . . . . ?
B2A Ni3 C1A B4A 128.60(14) . . . . ?
C2A Ni3 C1A B4A -46.68(15) 6_556 . . . ?
B2A Ni3 C1A B4A -46.68(15) 6_556 . . . ?
B4A Ni3 C1A B4A -139.07(11) 6_556 . . . ?
C4A Ni3 C1A B4A -139.07(11) 6_556 . . . ?
C4A Ni3 C1A B4A 0.0 . . . . ?
B7A Ni3 C1A C4A 90.29(11) . . . . ?
B7A Ni3 C1A C4A 82.2(3) 6_556 . . . ?
B8A Ni3 C1A C4A 37.80(10) . . . . ?
B8A Ni3 C1A C4A 171.26(11) 6_556 . . . ?
C2A Ni3 C1A C4A 128.60(14) . . . . ?
B2A Ni3 C1A C4A 128.60(14) . . . . ?
C2A Ni3 C1A C4A -46.68(15) 6_556 . . . ?
B2A Ni3 C1A C4A -46.68(15) 6_556 . . . ?
B4A Ni3 C1A C4A -139.07(11) 6_556 . . . ?
C4A Ni3 C1A C4A -139.07(11) 6_556 . . . ?
B4A Ni3 C1A C4A 0.0 . . . . ?
B7A Ni3 C1A B6A -10.97(15) . . . . ?
B7A Ni3 C1A B6A -19.1(4) 6_556 . . . ?
B8A Ni3 C1A B6A -63.46(15) . . . . ?
B8A Ni3 C1A B6A 70.00(17) 6_556 . . . ?
C2A Ni3 C1A B6A 27.34(15) . . . . ?
B2A Ni3 C1A B6A 27.34(15) . . . . ?
C2A Ni3 C1A B6A -147.94(15) 6_556 . . . ?
B2A Ni3 C1A B6A -147.94(15) 6_556 . . . ?
B4A Ni3 C1A B6A 119.67(14) 6_556 . . . ?
C4A Ni3 C1A B6A 119.67(14) 6_556 . . . ?
B4A Ni3 C1A B6A -101.26(17) . . . . ?
C4A Ni3 C1A B6A -101.26(17) . . . . ?
B7A Ni3 C1A B5A 63.71(15) . . . . ?
B7A Ni3 C1A B5A 55.6(4) 6_556 . . . ?
B8A Ni3 C1A B5A 11.22(15) . . . . ?
B8A Ni3 C1A B5A 144.67(15) 6_556 . . . ?
C2A Ni3 C1A B5A 102.02(18) . . . . ?
B2A Ni3 C1A B5A 102.02(18) . . . . ?
C2A Ni3 C1A B5A -73.26(19) 6_556 . . . ?
B2A Ni3 C1A B5A -73.26(19) 6_556 . . . ?
B4A Ni3 C1A B5A -165.65(14) 6_556 . . . ?
C4A Ni3 C1A B5A -165.65(14) 6_556 . . . ?
B4A Ni3 C1A B5A -26.58(14) . . . . ?
C4A Ni3 C1A B5A -26.58(14) . . . . ?
C3A C1A C2A Ni3 104.55(17) . . . . ?
B2A C1A C2A Ni3 0(100) . . . . ?
B4A C1A C2A Ni3 -49.00(12) . . . . ?
C4A C1A C2A Ni3 -49.00(12) . . . . ?
B6A C1A C2A Ni3 -154.09(14) . . . . ?
B5A C1A C2A Ni3 -116.49(14) . . . . ?
B7A Ni3 C2A C1A 126.72(15) . . . . ?
B7A Ni3 C2A C1A 168.19(10) 6_556 . . . ?
B8A Ni3 C2A C1A 84.40(11) . . . . ?
B8A Ni3 C2A C1A -148.20(11) 6_556 . . . ?
B2A Ni3 C2A C1A 0(14) . . . . ?
B4A Ni3 C2A C1A -99.16(10) 6_556 . . . ?
C4A Ni3 C2A C1A -99.16(10) 6_556 . . . ?
B4A Ni3 C2A C1A 34.61(10) . . . . ?
C4A Ni3 C2A C1A 34.61(10) . . . . ?
C3A C1A B2A B11A -139.83(19) . . . . ?
C2A C1A B2A B11A 0(28) . . . . ?
B4A C1A B2A B11A 66.62(19) . . . . ?
C4A C1A B2A B11A 66.62(19) . . . . ?
B6A C1A B2A B11A -38.47(16) . . . . ?
B5A C1A B2A B11A -0.9(2) . . . . ?
Ni3 C1A B2A B11A 115.62(16) . . . . ?
C3A C1A B2A B6A -101.4(2) . . . . ?
C2A C1A B2A B6A 0(68) . . . . ?
B4A C1A B2A B6A 105.09(16) . . . . ?
C4A C1A B2A B6A 105.09(16) . . . . ?
B5A C1A B2A B6A 37.60(16) . . . . ?
Ni3 C1A B2A B6A 154.09(14) . . . . ?
C3A C1A B2A B7A 155.16(18) . . . . ?
C2A C1A B2A B7A 0(44) . . . . ?
B4A C1A B2A B7A 1.6(2) . . . . ?
C4A C1A B2A B7A 1.6(2) . . . . ?
B6A C1A B2A B7A -103.48(19) . . . . ?
B5A C1A B2A B7A -65.9(2) . . . . ?
Ni3 C1A B2A B7A 50.61(13) . . . . ?
C3A C1A B2A Ni3 104.55(17) . . . . ?
C2A C1A B2A Ni3 0(100) . . . . ?
B4A C1A B2A Ni3 -49.00(12) . . . . ?
C4A C1A B2A Ni3 -49.00(12) . . . . ?
B6A C1A B2A Ni3 -154.09(14) . . . . ?
B5A C1A B2A Ni3 -116.49(14) . . . . ?
B7A Ni3 B2A C1A 126.72(15) . . . . ?
B7A Ni3 B2A C1A 168.19(10) 6_556 . . . ?
B8A Ni3 B2A C1A 84.40(11) . . . . ?
B8A Ni3 B2A C1A -148.20(11) 6_556 . . . ?
C2A Ni3 B2A C1A 0(14) . . . . ?
B4A Ni3 B2A C1A -99.16(10) 6_556 . . . ?
C4A Ni3 B2A C1A -99.16(10) 6_556 . . . ?
B4A Ni3 B2A C1A 34.61(10) . . . . ?
C4A Ni3 B2A C1A 34.61(10) . . . . ?
B7A Ni3 B2A B11A 27.28(16) . . . . ?
B7A Ni3 B2A B11A 68.8(2) 6_556 . . . ?
B8A Ni3 B2A B11A -15.04(17) . . . . ?
B8A Ni3 B2A B11A 112.36(17) 6_556 . . . ?
C2A Ni3 B2A B11A 0.0(5) . . . . ?
B4A Ni3 B2A B11A 161.40(16) 6_556 . . . ?
C4A Ni3 B2A B11A 161.40(16) 6_556 . . . ?
B4A Ni3 B2A B11A -64.83(17) . . . . ?
C4A Ni3 B2A B11A -64.83(17) . . . . ?
B7A Ni3 B2A B6A 99.8(2) . . . . ?
B7A Ni3 B2A B6A 141.29(17) 6_556 . . . ?
B8A Ni3 B2A B6A 57.49(18) . . . . ?
B8A Ni3 B2A B6A -175.10(18) 6_556 . . . ?
C2A Ni3 B2A B6A 0(11) . . . . ?
B4A Ni3 B2A B6A -126.06(17) 6_556 . . . ?
C4A Ni3 B2A B6A -126.06(17) 6_556 . . . ?
B4A Ni3 B2A B6A 7.70(17) . . . . ?
C4A Ni3 B2A B6A 7.70(17) . . . . ?
B7A Ni3 B2A B7A 41.48(19) 6_556 . . . ?
B8A Ni3 B2A B7A -42.32(12) . . . . ?
B8A Ni3 B2A B7A 85.09(12) 6_556 . . . ?
C2A Ni3 B2A B7A 0(3) . . . . ?
B4A Ni3 B2A B7A 134.13(11) 6_556 . . . ?
C4A Ni3 B2A B7A 134.13(11) 6_556 . . . ?
B4A Ni3 B2A B7A -92.11(11) . . . . ?
C4A Ni3 B2A B7A -92.11(11) . . . . ?
C3A C1A C4A Ni3 -103.96(17) . . . . ?
B2A C1A C4A Ni3 49.02(12) . . . . ?
C2A C1A C4A Ni3 49.02(12) . . . . ?
B4A C1A C4A Ni3 0(100) . . . . ?
B6A C1A C4A Ni3 116.67(14) . . . . ?
B5A C1A C4A Ni3 154.74(13) . . . . ?
B7A Ni3 C4A C1A -84.89(10) . . . . ?
B7A Ni3 C4A C1A -162.18(11) 6_556 . . . ?
B8A Ni3 C4A C1A -127.06(13) . . . . ?
C2A Ni3 C4A C1A -34.55(10) . . . . ?
B2A Ni3 C4A C1A -34.55(10) . . . . ?
C2A Ni3 C4A C1A 150.93(10) 6_556 . . . ?
B2A Ni3 C4A C1A 150.93(10) 6_556 . . . ?
B4A Ni3 C4A C1A 62.76(8) 6_556 . . . ?
C4A Ni3 C4A C1A 62.76(8) 6_556 . . . ?
B4A Ni3 C4A C1A 0(17) . . . . ?
C3A C1A B4A B9A 139.53(19) . . . . ?
B2A C1A B4A B9A -67.49(19) . . . . ?
C2A C1A B4A B9A -67.49(19) . . . . ?
C4A C1A B4A B9A 0(10) . . . . ?
B6A C1A B4A B9A 0.2(2) . . . . ?
B5A C1A B4A B9A 38.23(16) . . . . ?
Ni3 C1A B4A B9A -116.51(15) . . . . ?
C3A C1A B4A B5A 101.3(2) . . . . ?
B2A C1A B4A B5A -105.72(17) . . . . ?
C2A C1A B4A B5A -105.72(17) . . . . ?
C4A C1A B4A B5A 0(54) . . . . ?
B6A C1A B4A B5A -38.07(16) . . . . ?
Ni3 C1A B4A B5A -154.74(13) . . . . ?
C3A C1A B4A B8A -154.72(17) . . . . ?
B2A C1A B4A B8A -1.73(19) . . . . ?
C2A C1A B4A B8A -1.73(19) . . . . ?
C4A C1A B4A B8A 0(64) . . . . ?
B6A C1A B4A B8A 65.91(18) . . . . ?
B5A C1A B4A B8A 103.98(16) . . . . ?
Ni3 C1A B4A B8A -50.76(11) . . . . ?
C3A C1A B4A Ni3 -103.96(17) . . . . ?
B2A C1A B4A Ni3 49.02(12) . . . . ?
C2A C1A B4A Ni3 49.02(12) . . . . ?
C4A C1A B4A Ni3 0(100) . . . . ?
B6A C1A B4A Ni3 116.67(14) . . . . ?
B5A C1A B4A Ni3 154.74(13) . . . . ?
B7A Ni3 B4A C1A -84.89(10) . . . . ?
B7A Ni3 B4A C1A -162.18(11) 6_556 . . . ?
B8A Ni3 B4A C1A -127.06(13) . . . . ?
C2A Ni3 B4A C1A -34.55(10) . . . . ?
B2A Ni3 B4A C1A -34.55(10) . . . . ?
C2A Ni3 B4A C1A 150.93(10) 6_556 . . . ?
B2A Ni3 B4A C1A 150.93(10) 6_556 . . . ?
B4A Ni3 B4A C1A 62.76(8) 6_556 . . . ?
C4A Ni3 B4A C1A 62.76(8) 6_556 . . . ?
C4A Ni3 B4A C1A 0(17) . . . . ?
B7A Ni3 B4A B9A 14.82(16) . . . . ?
B7A Ni3 B4A B9A -62.48(19) 6_556 . . . ?
B8A Ni3 B4A B9A -27.35(15) . . . . ?
C2A Ni3 B4A B9A 65.15(16) . . . . ?
B2A Ni3 B4A B9A 65.15(16) . . . . ?
C2A Ni3 B4A B9A -109.36(16) 6_556 . . . ?
B2A Ni3 B4A B9A -109.36(16) 6_556 . . . ?
B4A Ni3 B4A B9A 162.47(16) 6_556 . . . ?
C4A Ni3 B4A B9A 162.47(16) 6_556 . . . ?
C4A Ni3 B4A B9A 0(4) . . . . ?
B7A Ni3 B4A B5A -58.43(15) . . . . ?
B7A Ni3 B4A B5A -135.72(15) 6_556 . . . ?
B8A Ni3 B4A B5A -100.59(17) . . . . ?
C2A Ni3 B4A B5A -8.09(15) . . . . ?
B2A Ni3 B4A B5A -8.09(15) . . . . ?
C2A Ni3 B4A B5A 177.39(15) 6_556 . . . ?
B2A Ni3 B4A B5A 177.39(15) 6_556 . . . ?
B4A Ni3 B4A B5A 89.22(14) 6_556 . . . ?
C4A Ni3 B4A B5A 89.22(14) 6_556 . . . ?
C4A Ni3 B4A B5A 0(14) . . . . ?
B7A Ni3 B4A B8A 42.17(11) . . . . ?
B7A Ni3 B4A B8A -35.13(15) 6_556 . . . ?
C2A Ni3 B4A B8A 92.50(11) . . . . ?
B2A Ni3 B4A B8A 92.50(11) . . . . ?
C2A Ni3 B4A B8A -82.01(11) 6_556 . . . ?
B2A Ni3 B4A B8A -82.01(11) 6_556 . . . ?
B4A Ni3 B4A B8A -170.18(10) 6_556 . . . ?
C4A Ni3 B4A B8A -170.18(10) 6_556 . . . ?
C4A Ni3 B4A B8A 0.0(2) . . . . ?
C3A C1A B5A B4A -116.3(2) . . . . ?
B2A C1A B5A B4A 101.46(16) . . . . ?
C2A C1A B5A B4A 101.46(16) . . . . ?
C4A C1A B5A B4A 0.0 . . . . ?
B6A C1A B5A B4A 139.47(17) . . . . ?
Ni3 C1A B5A B4A 27.29(13) . . . . ?
C3A C1A B5A B6A 104.2(2) . . . . ?
B2A C1A B5A B6A -38.02(16) . . . . ?
C2A C1A B5A B6A -38.02(16) . . . . ?
B4A C1A B5A B6A -139.47(17) . . . . ?
C4A C1A B5A B6A -139.47(17) . . . . ?
Ni3 C1A B5A B6A -112.18(16) . . . . ?
C3A C1A B5A B9A -152.95(19) . . . . ?
B2A C1A B5A B9A 64.80(19) . . . . ?
C2A C1A B5A B9A 64.80(19) . . . . ?
B4A C1A B5A B9A -36.66(15) . . . . ?
C4A C1A B5A B9A -36.66(15) . . . . ?
B6A C1A B5A B9A 102.82(18) . . . . ?
Ni3 C1A B5A B9A -9.4(2) . . . . ?
C3A C1A B5A B10A 144.5(2) . . . . ?
B2A C1A B5A B10A 2.2(2) . . . . ?
C2A C1A B5A B10A 2.2(2) . . . . ?
B4A C1A B5A B10A -99.23(18) . . . . ?
C4A C1A B5A B10A -99.23(18) . . . . ?
B6A C1A B5A B10A 40.24(17) . . . . ?
Ni3 C1A B5A B10A -71.94(19) . . . . ?
B9A B4A B5A C1A -137.73(17) . . . . ?
B8A B4A B5A C1A -102.39(15) . . . . ?
Ni3 B4A B5A C1A -28.61(14) . . . . ?
C1A B4A B5A B6A 35.31(14) . . . . ?
B9A B4A B5A B6A -102.43(18) . . . . ?
B8A B4A B5A B6A -67.08(18) . . . . ?
Ni3 B4A B5A B6A 6.7(2) . . . . ?
C1A B4A B5A B9A 137.73(17) . . . . ?
B8A B4A B5A B9A 35.35(15) . . . . ?
Ni3 B4A B5A B9A 109.12(17) . . . . ?
C1A B4A B5A B10A 98.14(17) . . . . ?
B9A B4A B5A B10A -39.60(16) . . . . ?
B8A B4A B5A B10A -4.25(19) . . . . ?
Ni3 B4A B5A B10A 69.52(19) . . . . ?
C3A C1A B6A B2A 114.53(19) . . . . ?
C2A C1A B6A B2A 0.0 . . . . ?
B4A C1A B6A B2A -101.80(16) . . . . ?
C4A C1A B6A B2A -101.80(16) . . . . ?
B5A C1A B6A B2A -140.19(17) . . . . ?
Ni3 C1A B6A B2A -28.01(14) . . . . ?
C3A C1A B6A B5A -105.28(19) . . . . ?
B2A C1A B6A B5A 140.19(17) . . . . ?
C2A C1A B6A B5A 140.19(17) . . . . ?
B4A C1A B6A B5A 38.39(15) . . . . ?
C4A C1A B6A B5A 38.39(15) . . . . ?
Ni3 C1A B6A B5A 112.18(15) . . . . ?
C3A C1A B6A B11A 151.51(18) . . . . ?
B2A C1A B6A B11A 36.98(15) . . . . ?
C2A C1A B6A B11A 36.98(15) . . . . ?
B4A C1A B6A B11A -64.82(19) . . . . ?
C4A C1A B6A B11A -64.82(19) . . . . ?
B5A C1A B6A B11A -103.21(17) . . . . ?
Ni3 C1A B6A B11A 9.0(2) . . . . ?
C3A C1A B6A B10A -145.7(2) . . . . ?
B2A C1A B6A B10A 99.7(2) . . . . ?
C2A C1A B6A B10A 99.7(2) . . . . ?
B4A C1A B6A B10A -2.1(2) . . . . ?
C4A C1A B6A B10A -2.1(2) . . . . ?
B5A C1A B6A B10A -40.47(17) . . . . ?
Ni3 C1A B6A B10A 71.7(2) . . . . ?
B11A B2A B6A C1A 137.30(16) . . . . ?
B7A B2A B6A C1A 102.04(16) . . . . ?
Ni3 B2A B6A C1A 29.19(15) . . . . ?
C1A B2A B6A B5A -35.04(15) . . . . ?
B11A B2A B6A B5A 102.26(18) . . . . ?
B7A B2A B6A B5A 67.0(2) . . . . ?
Ni3 B2A B6A B5A -5.8(2) . . . . ?
C1A B2A B6A B11A -137.30(16) . . . . ?
B7A B2A B6A B11A -35.26(15) . . . . ?
Ni3 B2A B6A B11A -108.10(18) . . . . ?
C1A B2A B6A B10A -98.35(17) . . . . ?
B11A B2A B6A B10A 38.94(17) . . . . ?
B7A B2A B6A B10A 3.7(2) . . . . ?
Ni3 B2A B6A B10A -69.2(2) . . . . ?
B4A B5A B6A C1A -34.59(13) . . . . ?
B9A B5A B6A C1A -96.61(17) . . . . ?
B10A B5A B6A C1A -134.09(18) . . . . ?
C1A B5A B6A B2A 34.16(15) . . . . ?
B4A B5A B6A B2A -0.4(2) . . . . ?
B9A B5A B6A B2A -62.5(2) . . . . ?
B10A B5A B6A B2A -99.9(2) . . . . ?
C1A B5A B6A B11A 96.38(17) . . . . ?
B4A B5A B6A B11A 61.79(19) . . . . ?
B9A B5A B6A B11A -0.2(2) . . . . ?
B10A B5A B6A B11A -37.71(17) . . . . ?
C1A B5A B6A B10A 134.09(18) . . . . ?
B4A B5A B6A B10A 99.50(18) . . . . ?
B9A B5A B6A B10A 37.48(17) . . . . ?
C1A B2A B7A B11A 99.88(19) . . . . ?
B6A B2A B7A B11A 35.14(16) . . . . ?
Ni3 B2A B7A B11A 152.91(15) . . . . ?
C1A B2A B7A B12A 59.8(2) . . . . ?
B11A B2A B7A B12A -40.10(16) . . . . ?
B6A B2A B7A B12A -5.0(2) . . . . ?
Ni3 B2A B7A B12A 112.81(14) . . . . ?
C1A B2A B7A B8A -0.9(2) . . . . ?
B11A B2A B7A B8A -100.73(17) . . . . ?
B6A B2A B7A B8A -65.59(19) . . . . ?
Ni3 B2A B7A B8A 52.18(12) . . . . ?
C1A B2A B7A Ni3 -53.04(13) . . . . ?
B11A B2A B7A Ni3 -152.91(15) . . . . ?
B6A B2A B7A Ni3 -117.77(15) . . . . ?
B7A Ni3 B7A B2A -146.61(14) 6_556 . . . ?
B8A Ni3 B7A B2A 121.68(15) . . . . ?
B8A Ni3 B7A B2A -94.49(12) 6_556 . . . ?
C2A Ni3 B7A B2A 0.0 . . . . ?
C2A Ni3 B7A B2A -177.40(5) 6_556 . . . ?
B2A Ni3 B7A B2A -177.40(5) 6_556 . . . ?
B4A Ni3 B7A B2A -68.44(15) 6_556 . . . ?
C4A Ni3 B7A B2A -68.44(15) 6_556 . . . ?
B4A Ni3 B7A B2A 81.24(11) . . . . ?
C4A Ni3 B7A B2A 81.24(11) . . . . ?
B7A Ni3 B7A B11A -172.5(2) 6_556 . . . ?
B8A Ni3 B7A B11A 95.76(19) . . . . ?
B8A Ni3 B7A B11A -120.40(16) 6_556 . . . ?
C2A Ni3 B7A B11A -25.92(15) . . . . ?
B2A Ni3 B7A B11A -25.92(15) . . . . ?
C2A Ni3 B7A B11A 156.68(15) 6_556 . . . ?
B2A Ni3 B7A B11A 156.68(15) 6_556 . . . ?
B4A Ni3 B7A B11A -94.36(18) 6_556 . . . ?
C4A Ni3 B7A B11A -94.36(18) 6_556 . . . ?
B4A Ni3 B7A B11A 55.32(16) . . . . ?
C4A Ni3 B7A B11A 55.32(16) . . . . ?
B7A Ni3 B7A B12A 118.85(19) 6_556 . . . ?
B8A Ni3 B7A B12A 27.14(15) . . . . ?
B8A Ni3 B7A B12A 170.97(17) 6_556 . . . ?
C2A Ni3 B7A B12A -94.54(19) . . . . ?
B2A Ni3 B7A B12A -94.54(19) . . . . ?
C2A Ni3 B7A B12A 88.06(19) 6_556 . . . ?
B2A Ni3 B7A B12A 88.06(19) 6_556 . . . ?
B4A Ni3 B7A B12A -162.98(14) 6_556 . . . ?
C4A Ni3 B7A B12A -162.98(14) 6_556 . . . ?
B4A Ni3 B7A B12A -13.30(16) . . . . ?
C4A Ni3 B7A B12A -13.30(16) . . . . ?
B7A Ni3 B7A B8A 91.71(12) 6_556 . . . ?
B8A Ni3 B7A B8A 143.84(11) 6_556 . . . ?
C2A Ni3 B7A B8A -121.68(15) . . . . ?
B2A Ni3 B7A B8A -121.68(15) . . . . ?
C2A Ni3 B7A B8A 60.92(14) 6_556 . . . ?
B2A Ni3 B7A B8A 60.92(14) 6_556 . . . ?
B4A Ni3 B7A B8A 169.88(11) 6_556 . . . ?
C4A Ni3 B7A B8A 169.88(11) 6_556 . . . ?
B4A Ni3 B7A B8A -40.44(11) . . . . ?
C4A Ni3 B7A B8A -40.44(11) . . . . ?
C1A B4A B8A B12A -60.33(17) . . . . ?
B9A B4A B8A B12A 40.01(15) . . . . ?
B5A B4A B8A B12A 4.96(18) . . . . ?
Ni3 B4A B8A B12A -113.25(14) . . . . ?
C1A B4A B8A B9A -100.34(16) . . . . ?
B5A B4A B8A B9A -35.05(15) . . . . ?
Ni3 B4A B8A B9A -153.26(14) . . . . ?
C1A B4A B8A B7A 1.13(18) . . . . ?
B9A B4A B8A B7A 101.47(17) . . . . ?
B5A B4A B8A B7A 66.42(17) . . . . ?
Ni3 B4A B8A B7A -51.79(11) . . . . ?
C1A B4A B8A Ni3 52.92(11) . . . . ?
B9A B4A B8A Ni3 153.26(14) . . . . ?
B5A B4A B8A Ni3 118.21(13) . . . . ?
B2A B7A B8A B4A -0.16(19) . . . . ?
B11A B7A B8A B4A -60.63(18) . . . . ?
B12A B7A B8A B4A -98.66(17) . . . . ?
Ni3 B7A B8A B4A 52.74(11) . . . . ?
B2A B7A B8A B12A 98.51(18) . . . . ?
B11A B7A B8A B12A 38.03(16) . . . . ?
Ni3 B7A B8A B12A 151.40(15) . . . . ?
B2A B7A B8A B9A 60.57(18) . . . . ?
B11A B7A B8A B9A 0.10(19) . . . . ?
B12A B7A B8A B9A -37.94(16) . . . . ?
Ni3 B7A B8A B9A 113.47(14) . . . . ?
B2A B7A B8A Ni3 -52.90(12) . . . . ?
B11A B7A B8A Ni3 -113.37(14) . . . . ?
B12A B7A B8A Ni3 -151.40(15) . . . . ?
B7A Ni3 B8A B4A -121.98(14) . . . . ?
B7A Ni3 B8A B4A 154.22(11) 6_556 . . . ?
B8A Ni3 B8A B4A -169.90(11) 6_556 . . . ?
C2A Ni3 B8A B4A -81.03(10) . . . . ?
B2A Ni3 B8A B4A -81.03(10) . . . . ?
C2A Ni3 B8A B4A 104.23(10) 6_556 . . . ?
B2A Ni3 B8A B4A 104.23(10) 6_556 . . . ?
C4A Ni3 B8A B4A 0.0 . . . . ?
B7A Ni3 B8A B12A -27.48(16) . . . . ?
B7A Ni3 B8A B12A -111.29(17) 6_556 . . . ?
B8A Ni3 B8A B12A -75.40(16) 6_556 . . . ?
C2A Ni3 B8A B12A 13.47(17) . . . . ?
B2A Ni3 B8A B12A 13.47(17) . . . . ?
C2A Ni3 B8A B12A -161.28(17) 6_556 . . . ?
B2A Ni3 B8A B12A -161.28(17) 6_556 . . . ?
B4A Ni3 B8A B12A 94.49(18) . . . . ?
C4A Ni3 B8A B12A 94.49(18) . . . . ?
B7A Ni3 B8A B9A -96.25(18) . . . . ?
B7A Ni3 B8A B9A 179.94(17) 6_556 . . . ?
B8A Ni3 B8A B9A -144.18(17) 6_556 . . . ?
C2A Ni3 B8A B9A -55.31(16) . . . . ?
B2A Ni3 B8A B9A -55.31(16) . . . . ?
C2A Ni3 B8A B9A 129.95(16) 6_556 . . . ?
B2A Ni3 B8A B9A 129.95(16) 6_556 . . . ?
B4A Ni3 B8A B9A 25.72(14) . . . . ?
C4A Ni3 B8A B9A 25.72(14) . . . . ?
B7A Ni3 B8A B7A -83.80(15) 6_556 . . . ?
B8A Ni3 B8A B7A -47.92(9) 6_556 . . . ?
C2A Ni3 B8A B7A 40.95(11) . . . . ?
B2A Ni3 B8A B7A 40.95(11) . . . . ?
C2A Ni3 B8A B7A -133.79(12) 6_556 . . . ?
B2A Ni3 B8A B7A -133.79(12) 6_556 . . . ?
B4A Ni3 B8A B7A 121.98(14) . . . . ?
C4A Ni3 B8A B7A 121.98(14) . . . . ?
C1A B4A B9A B5A -38.03(15) . . . . ?
B8A B4A B9A B5A -142.35(16) . . . . ?
Ni3 B4A B9A B5A -114.08(16) . . . . ?
C1A B4A B9A B10A 1.9(2) . . . . ?
B5A B4A B9A B10A 39.88(17) . . . . ?
B8A B4A B9A B10A -102.47(19) . . . . ?
Ni3 B4A B9A B10A -74.2(2) . . . . ?
C1A B4A B9A B12A 64.3(2) . . . . ?
B5A B4A B9A B12A 102.35(19) . . . . ?
B8A B4A B9A B12A -40.00(15) . . . . ?
Ni3 B4A B9A B12A -11.7(2) . . . . ?
C1A B4A B9A B8A 104.32(15) . . . . ?
B5A B4A B9A B8A 142.35(16) . . . . ?
Ni3 B4A B9A B8A 28.28(15) . . . . ?
C1A B5A B9A B4A 35.84(14) . . . . ?
B6A B5A B9A B4A 97.53(16) . . . . ?
B10A B5A B9A B4A 135.03(18) . . . . ?
C1A B5A B9A B10A -99.19(18) . . . . ?
B4A B5A B9A B10A -135.03(18) . . . . ?
B6A B5A B9A B10A -37.49(17) . . . . ?
C1A B5A B9A B12A -62.2(2) . . . . ?
B4A B5A B9A B12A -98.00(18) . . . . ?
B6A B5A B9A B12A -0.5(2) . . . . ?
B10A B5A B9A B12A 37.03(17) . . . . ?
C1A B5A B9A B8A 1.4(2) . . . . ?
B4A B5A B9A B8A -34.46(15) . . . . ?
B6A B5A B9A B8A 63.1(2) . . . . ?
B10A B5A B9A B8A 100.6(2) . . . . ?
B12A B8A B9A B4A -134.15(16) . . . . ?
B7A B8A B9A B4A -96.59(15) . . . . ?
Ni3 B8A B9A B4A -27.63(14) . . . . ?
B4A B8A B9A B5A 34.45(15) . . . . ?
B12A B8A B9A B5A -99.71(19) . . . . ?
B7A B8A B9A B5A -62.1(2) . . . . ?
Ni3 B8A B9A B5A 6.8(2) . . . . ?
B4A B8A B9A B10A 98.92(17) . . . . ?
B12A B8A B9A B10A -35.24(16) . . . . ?
B7A B8A B9A B10A 2.3(2) . . . . ?
Ni3 B8A B9A B10A 71.29(19) . . . . ?
B4A B8A B9A B12A 134.15(16) . . . . ?
B7A B8A B9A B12A 37.56(15) . . . . ?
Ni3 B8A B9A B12A 106.53(16) . . . . ?
C1A B6A B10A B12A -60.7(2) . . . . ?
B2A B6A B10A B12A -0.8(2) . . . . ?
B5A B6A B10A B12A -100.61(19) . . . . ?
B11A B6A B10A B12A 37.54(16) . . . . ?
C1A B6A B10A B11A -98.21(18) . . . . ?
B2A B6A B10A B11A -38.36(16) . . . . ?
B5A B6A B10A B11A -138.15(18) . . . . ?
C1A B6A B10A B9A 3.1(2) . . . . ?
B2A B6A B10A B9A 63.0(2) . . . . ?
B5A B6A B10A B9A -36.81(17) . . . . ?
B11A B6A B10A B9A 101.3(2) . . . . ?
C1A B6A B10A B5A 39.93(16) . . . . ?
B2A B6A B10A B5A 99.79(17) . . . . ?
B11A B6A B10A B5A 138.15(18) . . . . ?
B4A B9A B10A B12A 98.73(18) . . . . ?
B5A B9A B10A B12A 138.54(17) . . . . ?
B8A B9A B10A B12A 35.18(15) . . . . ?
B4A B9A B10A B11A 59.7(2) . . . . ?
B5A B9A B10A B11A 99.47(19) . . . . ?
B12A B9A B10A B11A -39.07(17) . . . . ?
B8A B9A B10A B11A -3.9(2) . . . . ?
B4A B9A B10A B6A -3.1(2) . . . . ?
B5A B9A B10A B6A 36.74(17) . . . . ?
B12A B9A B10A B6A -101.8(2) . . . . ?
B8A B9A B10A B6A -66.6(2) . . . . ?
B4A B9A B10A B5A -39.81(16) . . . . ?
B12A B9A B10A B5A -138.54(17) . . . . ?
B8A B9A B10A B5A -103.36(17) . . . . ?
C1A B5A B10A B12A 61.4(2) . . . . ?
B4A B5A B10A B12A 1.7(2) . . . . ?
B6A B5A B10A B12A 101.0(2) . . . . ?
B9A B5A B10A B12A -37.31(17) . . . . ?
C1A B5A B10A B11A -2.6(2) . . . . ?
B4A B5A B10A B11A -62.3(2) . . . . ?
B6A B5A B10A B11A 36.96(17) . . . . ?
B9A B5A B10A B11A -101.3(2) . . . . ?
C1A B5A B10A B6A -39.60(15) . . . . ?
B4A B5A B10A B6A -99.25(16) . . . . ?
B9A B5A B10A B6A -138.31(19) . . . . ?
C1A B5A B10A B9A 98.70(17) . . . . ?
B4A B5A B10A B9A 39.06(15) . . . . ?
B6A B5A B10A B9A 138.31(19) . . . . ?
C1A B2A B11A B6A 38.16(15) . . . . ?
B7A B2A B11A B6A 142.07(16) . . . . ?
Ni3 B2A B11A B6A 113.82(17) . . . . ?
C1A B2A B11A B10A -0.9(2) . . . . ?
B6A B2A B11A B10A -39.04(18) . . . . ?
B7A B2A B11A B10A 103.02(19) . . . . ?
Ni3 B2A B11A B10A 74.8(2) . . . . ?
C1A B2A B11A B7A -103.90(16) . . . . ?
B6A B2A B11A B7A -142.07(16) . . . . ?
Ni3 B2A B11A B7A -28.24(15) . . . . ?
C1A B2A B11A B12A -63.4(2) . . . . ?
B6A B2A B11A B12A -101.57(19) . . . . ?
B7A B2A B11A B12A 40.49(17) . . . . ?
Ni3 B2A B11A B12A 12.3(2) . . . . ?
C1A B6A B11A B2A -36.16(14) . . . . ?
B5A B6A B11A B2A -98.29(17) . . . . ?
B10A B6A B11A B2A -136.06(18) . . . . ?
C1A B6A B11A B10A 99.91(17) . . . . ?
B2A B6A B11A B10A 136.06(18) . . . . ?
B5A B6A B11A B10A 37.78(16) . . . . ?
C1A B6A B11A B7A -1.1(2) . . . . ?
B2A B6A B11A B7A 35.07(15) . . . . ?
B5A B6A B11A B7A -63.2(2) . . . . ?
B10A B6A B11A B7A -100.99(19) . . . . ?
C1A B6A B11A B12A 63.0(2) . . . . ?
B2A B6A B11A B12A 99.13(18) . . . . ?
B5A B6A B11A B12A 0.8(2) . . . . ?
B10A B6A B11A B12A -36.94(17) . . . . ?
B12A B10A B11A B2A -99.41(18) . . . . ?
B6A B10A B11A B2A 39.06(17) . . . . ?
B9A B10A B11A B2A -60.5(2) . . . . ?
B5A B10A B11A B2A 2.2(2) . . . . ?
B12A B10A B11A B6A -138.47(17) . . . . ?
B9A B10A B11A B6A -99.52(18) . . . . ?
B5A B10A B11A B6A -36.86(16) . . . . ?
B12A B10A B11A B7A -34.97(16) . . . . ?
B6A B10A B11A B7A 103.50(18) . . . . ?
B9A B10A B11A B7A 4.0(2) . . . . ?
B5A B10A B11A B7A 66.6(2) . . . . ?
B6A B10A B11A B12A 138.47(17) . . . . ?
B9A B10A B11A B12A 38.95(16) . . . . ?
B5A B10A B11A B12A 101.61(19) . . . . ?
B12A B7A B11A B2A 134.08(17) . . . . ?
B8A B7A B11A B2A 96.83(15) . . . . ?
Ni3 B7A B11A B2A 27.87(15) . . . . ?
B2A B7A B11A B6A -34.81(15) . . . . ?
B12A B7A B11A B6A 99.27(18) . . . . ?
B8A B7A B11A B6A 62.0(2) . . . . ?
Ni3 B7A B11A B6A -6.9(2) . . . . ?
B2A B7A B11A B10A -99.32(19) . . . . ?
B12A B7A B11A B10A 34.77(16) . . . . ?
B8A B7A B11A B10A -2.5(2) . . . . ?
Ni3 B7A B11A B10A -71.4(2) . . . . ?
B2A B7A B11A B12A -134.08(17) . . . . ?
B8A B7A B11A B12A -37.26(15) . . . . ?
Ni3 B7A B11A B12A -106.22(17) . . . . ?
B11A B10A B12A B8A 101.04(18) . . . . ?
B6A B10A B12A B8A 64.0(2) . . . . ?
B9A B10A B12A B8A -35.59(16) . . . . ?
B5A B10A B12A B8A 1.3(2) . . . . ?
B11A B10A B12A B9A 136.63(17) . . . . ?
B6A B10A B12A B9A 99.63(18) . . . . ?
B5A B10A B12A B9A 36.87(16) . . . . ?
B6A B10A B12A B11A -37.00(16) . . . . ?
B9A B10A B12A B11A -136.63(17) . . . . ?
B5A B10A B12A B11A -99.77(19) . . . . ?
B11A B10A B12A B7A 34.75(16) . . . . ?
B6A B10A B12A B7A -2.3(2) . . . . ?
B9A B10A B12A B7A -101.88(18) . . . . ?
B5A B10A B12A B7A -65.0(2) . . . . ?
B4A B8A B12A B10A -3.7(2) . . . . ?
B9A B8A B12A B10A 35.40(17) . . . . ?
B7A B8A B12A B10A -101.95(19) . . . . ?
Ni3 B8A B12A B10A -73.2(2) . . . . ?
B4A B8A B12A B9A -39.10(14) . . . . ?
B7A B8A B12A B9A -137.34(17) . . . . ?
Ni3 B8A B12A B9A -108.56(17) . . . . ?
B4A B8A B12A B11A 59.9(2) . . . . ?
B9A B8A B12A B11A 99.0(2) . . . . ?
B7A B8A B12A B11A -38.38(17) . . . . ?
Ni3 B8A B12A B11A -9.6(2) . . . . ?
B4A B8A B12A B7A 98.24(15) . . . . ?
B9A B8A B12A B7A 137.34(17) . . . . ?
Ni3 B8A B12A B7A 28.79(15) . . . . ?
B4A B9A B12A B10A -100.47(18) . . . . ?
B5A B9A B12A B10A -37.29(16) . . . . ?
B8A B9A B12A B10A -140.78(17) . . . . ?
B4A B9A B12A B8A 40.30(15) . . . . ?
B5A B9A B12A B8A 103.49(17) . . . . ?
B10A B9A B12A B8A 140.78(17) . . . . ?
B4A B9A B12A B11A -62.2(2) . . . . ?
B5A B9A B12A B11A 1.0(2) . . . . ?
B10A B9A B12A B11A 38.25(17) . . . . ?
B8A B9A B12A B11A -102.52(18) . . . . ?
B4A B9A B12A B7A 0.9(2) . . . . ?
B5A B9A B12A B7A 64.0(2) . . . . ?
B10A B9A B12A B7A 101.3(2) . . . . ?
B8A B9A B12A B7A -39.45(16) . . . . ?
B2A B11A B12A B10A 100.53(19) . . . . ?
B6A B11A B12A B10A 37.19(16) . . . . ?
B7A B11A B12A B10A 141.40(17) . . . . ?
B2A B11A B12A B8A -1.4(3) . . . . ?
B6A B11A B12A B8A -64.7(2) . . . . ?
B10A B11A B12A B8A -101.91(19) . . . . ?
B7A B11A B12A B8A 39.50(17) . . . . ?
B2A B11A B12A B9A 62.2(2) . . . . ?
B6A B11A B12A B9A -1.1(2) . . . . ?
B10A B11A B12A B9A -38.30(17) . . . . ?
B7A B11A B12A B9A 103.10(17) . . . . ?
B2A B11A B12A B7A -40.87(16) . . . . ?
B6A B11A B12A B7A -104.21(17) . . . . ?
B10A B11A B12A B7A -141.40(17) . . . . ?
B2A B7A B12A B10A 4.3(2) . . . . ?
B11A B7A B12A B10A -34.76(16) . . . . ?
B8A B7A B12A B10A 102.35(18) . . . . ?
Ni3 B7A B12A B10A 73.6(2) . . . . ?
B2A B7A B12A B8A -98.04(15) . . . . ?
B11A B7A B12A B8A -137.10(17) . . . . ?
Ni3 B7A B12A B8A -28.75(15) . . . . ?
B2A B7A B12A B9A -59.4(2) . . . . ?
B11A B7A B12A B9A -98.5(2) . . . . ?
B8A B7A B12A B9A 38.61(16) . . . . ?
Ni3 B7A B12A B9A 9.9(2) . . . . ?
B2A B7A B12A B11A 39.07(15) . . . . ?
B8A B7A B12A B11A 137.10(17) . . . . ?
Ni3 B7A B12A B11A 108.35(17) . . . . ?
